data_7115250
loop_
_publ_author_name
'Bradley, Sam'
'McGowan, Patrick C.'
'Oughton, Karrie A.'
'Thornton-Pett, Mark'
'Walsh, Mark E.'

_publ_section_title
;
 Facile synthesis of amino-functionalised ferrocenes and vanadocenes
;
_journal_issue 1
_journal_name_full 'Chemical Communications'
_journal_page_first 77
_journal_paper_doi 10.1039/a808685k
_journal_year 1999
_chemical_formula_sum 'C22 H32 N2 V'
_chemical_formula_weight 375.44
_chemical_name_systematic
; 
 ? 
;
_space_group_IT_number 2
_symmetry_cell_setting triclinic
_symmetry_space_group_name_Hall '-P 1'
_symmetry_space_group_name_H-M 'P -1'
_atom_sites_solution_hydrogens geom
_atom_sites_solution_primary direct
_atom_sites_solution_secondary difmap
_audit_creation_method SHELXL-97
_cell_angle_alpha 102.695(2)
_cell_angle_beta 98.438(2)
_cell_angle_gamma 101.3270(12)
_cell_formula_units_Z 2
_cell_length_a 7.6238(2)
_cell_length_b 10.4591(3)
_cell_length_c 13.8715(2)
_cell_measurement_reflns_used 9214
_cell_measurement_temperature 190(2)
_cell_measurement_theta_max 30.0
_cell_measurement_theta_min 3.5
_cell_volume 1036.97(5)
_computing_cell_refinement 'DENZO-SMN (Otwinowski & Minor, 1996)'
_computing_data_collection 'KCCD (Nonius, 1997)'
_computing_data_reduction 'DENZO-SMN (Otwinowski & Minor, 1996)'
_computing_molecular_graphics 'ORTEX (McArdle, 1995)'
_computing_publication_material 'local program'
_computing_structure_refinement 'SHELXL-97 (Sheldrick, 1997)'
_computing_structure_solution 'SHELXS-97 (Sheldrick, 1990)'
_diffrn_ambient_temperature 190(2)
_diffrn_measured_fraction_theta_full 0.721
_diffrn_measured_fraction_theta_max 0.721
_diffrn_measurement_device_type 'Nonius KappaCCD area detector diffractometer'
_diffrn_measurement_method
;
   Detector set at 25mm from sample with different 2theta offsets 
   1 degree phi exposures for chi=0 degree settings
   1 degree omega exposures for chi=90 degree settings
;
_diffrn_radiation_monochromator graphite
_diffrn_radiation_source 'fine-focus sealed tube'
_diffrn_radiation_type MoK\a
_diffrn_radiation_wavelength 0.71073
_diffrn_reflns_av_R_equivalents 0.0322
_diffrn_reflns_av_sigmaI/netI 0.0576
_diffrn_reflns_limit_h_max 9
_diffrn_reflns_limit_h_min -9
_diffrn_reflns_limit_k_max 13
_diffrn_reflns_limit_k_min -13
_diffrn_reflns_limit_l_max 16
_diffrn_reflns_limit_l_min 0
_diffrn_reflns_number 12278
_diffrn_reflns_theta_full 30.18
_diffrn_reflns_theta_max 30.18
_diffrn_reflns_theta_min 3.23
_exptl_absorpt_coefficient_mu 0.485
_exptl_absorpt_correction_T_max 0.9009
_exptl_absorpt_correction_T_min 0.8926
_exptl_absorpt_correction_type empirical
_exptl_absorpt_process_details
;
 Using multiple and symmetry-related data measurements via the program SORTAV
 See R.H. Blessing, Acta Cryst (1995), A51, 33-38 
;
_exptl_crystal_colour blue
_exptl_crystal_density_diffrn 1.202
_exptl_crystal_density_method 'not measured'
_exptl_crystal_description prism
_exptl_crystal_F_000 402
_exptl_crystal_size_max 0.24
_exptl_crystal_size_mid 0.24
_exptl_crystal_size_min 0.22
_refine_diff_density_max 0.222
_refine_diff_density_min -0.324
_refine_diff_density_rms 0.037
_refine_ls_extinction_coef 0.072(9)
_refine_ls_extinction_expression Fc^*^=kFc[1+0.001xFc^2^\l^3^/sin(2\q)]^-1/4^
_refine_ls_extinction_method SHELXL
_refine_ls_goodness_of_fit_ref 1.095
_refine_ls_hydrogen_treatment mixed
_refine_ls_matrix_type full
_refine_ls_number_parameters 229
_refine_ls_number_reflns 4434
_refine_ls_number_restraints 0
_refine_ls_restrained_S_all 1.095
_refine_ls_R_factor_all 0.0405
_refine_ls_R_factor_gt 0.0339
_refine_ls_shift/su_max 0.002
_refine_ls_shift/su_mean 0.000
_refine_ls_structure_factor_coef Fsqd
_refine_ls_weighting_details 'w=1/[\s^2^(Fo^2^)+(0.0452P)^2^+0.0000P] where P=(Fo^2^+2Fc^2^)/3'
_refine_ls_weighting_scheme calc
_refine_ls_wR_factor_gt 0.0974
_refine_ls_wR_factor_ref 0.0996
_reflns_number_gt 3629
_reflns_number_total 4434
_reflns_threshold_expression >2sigma(I)
_cod_data_source_file 808685k.txt
_cod_data_source_block sb1
_cod_depositor_comments
;
The following automatic conversions were performed:

'_symmetry_cell_setting' value 'Triclinic' changed to 'triclinic'
according to
/usr/data/users/saulius/automatic-downloads/retrospective/RSC/lib/dictionaries/cif_core.dic
dictionary named 'cif_core.dic' version 2.4.2 from
2011-04-26.

'_exptl_absorpt_correction_type' value 'Empirical'
changed to 'empirical' according to
/usr/data/users/saulius/automatic-downloads/retrospective/RSC/lib/dictionaries/cif_core.dic
dictionary named 'cif_core.dic' version 2.4.2 from 2011-04-26.

Automatic conversion script
Id: cif_fix_values 2281 2013-09-26 08:29:07Z andrius 

The following automatic conversions were performed:

'_refine_ls_weighting_scheme' value 'calc
w=1/[\s^2^(Fo^2^)+(0.0452P)^2^+0.0000P] where P=(Fo^2^+2Fc^2^)/3' was
changed to 'calc'. New tag '_refine_ls_weighting_details' was
created. The value of the new tag was set to
'w=1/[\s^2^(Fo^2^)+(0.0452P)^2^+0.0000P] where P=(Fo^2^+2Fc^2^)/3'.

Automatic conversion script
Id: cif_fix_values 3143 2015-03-26 13:38:13Z robertas 
;
_cod_original_cell_volume 1036.97(4)
_cod_original_sg_symbol_H-M P-1
_cod_database_code 7115250

loop_
_symmetry_equiv_pos_as_xyz
'x, y, z'
'-x, -y, -z'

loop_
_atom_site_label
_atom_site_type_symbol
_atom_site_fract_x
_atom_site_fract_y
_atom_site_fract_z
_atom_site_U_iso_or_equiv
_atom_site_adp_type
_atom_site_occupancy
_atom_site_calc_flag
_atom_site_refinement_flags
V1 V 0.21278(3) 0.30149(2) 0.057908(14) 0.03414(11) Uani 1 d .
C1 C 0.1493(2) 0.18940(13) -0.11055(9) 0.0347(3) Uani 1 d .
C2 C 0.2292(2) 0.11021(14) -0.05239(10) 0.0384(3) Uani 1 d .
H2 H 0.1694 0.0240 -0.0472 0.046 Uiso 1 calc R
C3 C 0.4176(2) 0.18229(16) -0.00196(11) 0.0453(4) Uani 1 d .
H3 H 0.4995 0.1506 0.0403 0.054 Uiso 1 calc R
C4 C 0.4547(2) 0.30641(16) -0.02757(11) 0.0456(4) Uani 1 d .
H4 H 0.5657 0.3739 -0.0059 0.055 Uiso 1 calc R
C5 C 0.2904(2) 0.31169(14) -0.09362(10) 0.0395(3) Uani 1 d .
H5 H 0.2776 0.3852 -0.1217 0.047 Uiso 1 calc R
C11 C -0.04105(19) 0.15176(13) -0.18151(9) 0.0354(3) Uani 1 d .
H11 H -0.0674 0.2374 -0.1938 0.043 Uiso 1 calc R
C12 C -0.2050(2) 0.08189(17) -0.14054(10) 0.0464(4) Uani 1 d .
H12A H -0.2138 0.1427 -0.0767 0.056 Uiso 1 calc R
H12B H -0.1801 -0.0017 -0.1252 0.056 Uiso 1 calc R
C13 C -0.3937(2) 0.04522(18) -0.21598(11) 0.0510(4) Uani 1 d .
H13A H -0.4904 -0.0022 -0.1871 0.061 Uiso 1 calc R
H13B H -0.4260 0.1287 -0.2272 0.061 Uiso 1 calc R
N14 N -0.38107(17) -0.04126(12) -0.31166(9) 0.0427(3) Uani 1 d .
C14 C -0.5652(2) -0.07738(19) -0.38069(13) 0.0577(4) Uani 1 d .
H14A H -0.6561 -0.1276 -0.3510 0.087 Uiso 1 calc R
H14B H -0.5593 -0.1333 -0.4463 0.087 Uiso 1 calc R
H14C H -0.6000 0.0053 -0.3896 0.087 Uiso 1 calc R
C15 C -0.2304(2) 0.02699(15) -0.35438(10) 0.0447(3) Uani 1 d .
H15A H -0.2572 0.1115 -0.3667 0.054 Uiso 1 calc R
H15B H -0.2273 -0.0322 -0.4201 0.054 Uiso 1 calc R
C16 C -0.0366(2) 0.06133(14) -0.28355(9) 0.0390(3) Uani 1 d .
H16A H -0.0042 -0.0229 -0.2742 0.047 Uiso 1 calc R
H16B H 0.0568 0.1082 -0.3147 0.047 Uiso 1 calc R
C6 C 0.27921(19) 0.44481(13) 0.21659(9) 0.0344(3) Uani 1 d .
C7 C 0.1538(2) 0.49056(15) 0.15049(10) 0.0433(3) Uani 1 d .
H7 H 0.1811 0.5738 0.1326 0.052 Uiso 1 calc R
C8 C -0.0199(2) 0.39114(18) 0.11535(12) 0.0519(4) Uani 1 d .
H8 H -0.1240 0.3977 0.0715 0.062 Uiso 1 calc R
C9 C -0.0039(2) 0.28356(17) 0.15890(11) 0.0484(4) Uani 1 d .
H9 H -0.0962 0.2039 0.1499 0.058 Uiso 1 calc R
C10 C 0.1806(2) 0.31571(14) 0.22087(10) 0.0396(3) Uani 1 d .
H10 H 0.2271 0.2593 0.2581 0.048 Uiso 1 calc R
C61 C 0.47162(18) 0.52624(13) 0.27687(9) 0.0343(3) Uani 1 d .
H61 H 0.5103 0.6020 0.2456 0.041 Uiso 1 calc R
C62 C 0.45824(19) 0.58944(14) 0.38552(9) 0.0372(3) Uani 1 d .
H62A H 0.4111 0.5177 0.4177 0.045 Uiso 1 calc R
H62B H 0.3727 0.6494 0.3855 0.045 Uiso 1 calc R
C63 C 0.6528(2) 0.67267(14) 0.44640(10) 0.0422(3) Uani 1 d .
H63A H 0.6907 0.7507 0.4184 0.051 Uiso 1 calc R
H63B H 0.6440 0.7085 0.5173 0.051 Uiso 1 calc R
N64 N 0.79857(16) 0.59457(12) 0.44517(8) 0.0395(3) Uani 1 d .
C64 C 0.9811(2) 0.67815(17) 0.50463(12) 0.0511(4) Uani 1 d .
H64A H 1.0703 0.6222 0.5026 0.077 Uiso 1 calc R
H64B H 0.9714 0.7133 0.5747 0.077 Uiso 1 calc R
H64C H 1.0208 0.7536 0.4754 0.077 Uiso 1 calc R
C65 C 0.8170(2) 0.53820(15) 0.34189(10) 0.0424(3) Uani 1 d .
H65A H 0.9092 0.4835 0.3424 0.051 Uiso 1 calc R
H65B H 0.8582 0.6120 0.3103 0.051 Uiso 1 calc R
C66 C 0.6276(2) 0.44771(15) 0.27980(10) 0.0398(3) Uani 1 d .
H66A H 0.5919 0.3712 0.3097 0.048 Uiso 1 calc R
H66B H 0.6404 0.4100 0.2099 0.048 Uiso 1 calc R

loop_
_atom_site_aniso_label
_atom_site_aniso_U_11
_atom_site_aniso_U_22
_atom_site_aniso_U_33
_atom_site_aniso_U_23
_atom_site_aniso_U_13
_atom_site_aniso_U_12
V1 0.03595(16) 0.03769(16) 0.02560(16) 0.00126(9) 0.00437(9) 0.01039(10)
C1 0.0430(8) 0.0348(7) 0.0244(6) 0.0021(5) 0.0079(5) 0.0103(6)
C2 0.0481(8) 0.0370(7) 0.0293(7) 0.0030(5) 0.0069(5) 0.0149(6)
C3 0.0435(8) 0.0571(9) 0.0348(8) 0.0019(6) 0.0050(6) 0.0242(7)
C4 0.0368(8) 0.0532(9) 0.0398(8) 0.0018(6) 0.0093(6) 0.0044(7)
C5 0.0446(8) 0.0412(7) 0.0305(7) 0.0069(5) 0.0101(5) 0.0053(6)
C11 0.0442(8) 0.0324(7) 0.0273(6) 0.0039(5) 0.0035(5) 0.0105(6)
C12 0.0427(8) 0.0629(10) 0.0282(7) 0.0051(6) 0.0054(6) 0.0086(7)
C13 0.0413(9) 0.0668(11) 0.0374(9) 0.0019(7) 0.0055(6) 0.0102(8)
N14 0.0424(7) 0.0439(7) 0.0341(6) 0.0024(5) -0.0011(5) 0.0073(5)
C14 0.0493(10) 0.0638(11) 0.0458(9) -0.0033(7) -0.0082(7) 0.0127(8)
C15 0.0554(9) 0.0455(8) 0.0277(7) 0.0035(5) 0.0014(6) 0.0111(7)
C16 0.0465(8) 0.0400(7) 0.0263(7) 0.0032(5) 0.0066(5) 0.0071(6)
C6 0.0392(7) 0.0355(7) 0.0257(7) -0.0002(5) 0.0071(5) 0.0108(5)
C7 0.0515(9) 0.0441(8) 0.0344(7) 0.0013(5) 0.0055(6) 0.0238(7)
C8 0.0397(8) 0.0674(11) 0.0424(9) -0.0053(7) 0.0016(6) 0.0248(8)
C9 0.0389(8) 0.0540(9) 0.0403(8) -0.0072(6) 0.0128(6) 0.0013(7)
C10 0.0444(8) 0.0409(7) 0.0303(7) 0.0040(5) 0.0112(5) 0.0053(6)
C61 0.0403(7) 0.0338(7) 0.0269(6) 0.0052(5) 0.0067(5) 0.0073(6)
C62 0.0420(8) 0.0380(7) 0.0284(7) 0.0009(5) 0.0074(5) 0.0103(6)
C63 0.0494(9) 0.0391(7) 0.0317(7) 0.0009(5) 0.0055(6) 0.0069(6)
N64 0.0404(7) 0.0436(7) 0.0296(6) 0.0048(4) 0.0031(5) 0.0071(5)
C64 0.0464(9) 0.0571(10) 0.0402(8) 0.0078(6) -0.0009(6) 0.0021(7)
C65 0.0403(8) 0.0516(9) 0.0336(8) 0.0063(6) 0.0085(6) 0.0114(7)
C66 0.0414(8) 0.0433(8) 0.0310(7) 0.0006(5) 0.0067(5) 0.0119(6)

loop_
_atom_type_symbol
_atom_type_description
_atom_type_scat_dispersion_real
_atom_type_scat_dispersion_imag
_atom_type_scat_source
C C 0.0033 0.0016 'International Tables Vol C Tables 4.2.6.8 and 6.1.1.4'
H H 0.0000 0.0000 'International Tables Vol C Tables 4.2.6.8 and 6.1.1.4'
N N 0.0061 0.0033 'International Tables Vol C Tables 4.2.6.8 and 6.1.1.4'
V V 0.3005 0.5294 'International Tables Vol C Tables 4.2.6.8 and 6.1.1.4'

loop_
_geom_angle_atom_site_label_1
_geom_angle_atom_site_label_2
_geom_angle_atom_site_label_3
_geom_angle
C7 V1 C2 170.64(5)
C7 V1 C5 116.82(5)
C2 V1 C5 60.09(5)
C7 V1 C10 60.12(5)
C2 V1 C10 124.46(5)
C5 V1 C10 170.55(5)
C7 V1 C6 36.97(5)
C2 V1 C6 151.69(5)
C5 V1 C6 135.57(5)
C10 V1 C6 36.34(5)
C7 V1 C1 135.48(5)
C2 V1 C1 36.49(5)
C5 V1 C1 36.83(5)
C10 V1 C1 151.90(5)
C6 V1 C1 170.57(5)
C7 V1 C3 150.56(6)
C2 V1 C3 37.40(5)
C5 V1 C3 60.01(6)
C10 V1 C3 117.59(5)
C6 V1 C3 121.84(5)
C1 V1 C3 61.97(5)
C7 V1 C9 59.95(6)
C2 V1 C9 117.79(5)
C5 V1 C9 150.87(6)
C10 V1 C9 37.20(5)
C6 V1 C9 61.70(5)
C1 V1 C9 122.22(5)
C3 V1 C9 138.41(6)
C7 V1 C8 36.90(6)
C2 V1 C8 135.75(6)
C5 V1 C8 123.10(6)
C10 V1 C8 60.71(6)
C6 V1 C8 62.21(5)
C1 V1 C8 115.29(5)
C3 V1 C8 171.83(6)
C9 V1 C8 35.22(6)
C7 V1 C4 123.00(6)
C2 V1 C4 60.67(5)
C5 V1 C4 36.77(5)
C10 V1 C4 135.75(5)
C6 V1 C4 115.30(5)
C1 V1 C4 62.08(5)
C3 V1 C4 35.22(6)
C9 V1 C4 171.73(6)
C8 V1 C4 151.83(7)
C2 C1 C5 104.63(12)
C2 C1 C11 128.61(12)
C5 C1 C11 126.67(12)
C2 C1 V1 70.58(7)
C5 C1 V1 70.84(7)
C11 C1 V1 125.28(9)
C1 C2 C3 109.92(13)
C1 C2 V1 72.93(7)
C3 C2 V1 72.93(8)
C4 C3 C2 107.80(13)
C4 C3 V1 72.96(8)
C2 C3 V1 69.67(7)
C3 C4 C5 106.95(13)
C3 C4 V1 71.82(8)
C5 C4 V1 69.82(8)
C1 C5 C4 110.69(13)
C1 C5 V1 72.33(7)
C4 C5 V1 73.40(8)
C16 C11 C1 110.34(11)
C16 C11 C12 108.36(11)
C1 C11 C12 116.06(11)
C11 C12 C13 113.71(12)
N14 C13 C12 109.43(12)
C13 N14 C15 110.45(12)
C13 N14 C14 107.88(12)
C15 N14 C14 113.30(12)
N14 C15 C16 113.40(11)
C11 C16 C15 109.15(11)
C10 C6 C7 104.99(12)
C10 C6 C61 128.19(12)
C7 C6 C61 126.58(12)
C10 C6 V1 71.40(7)
C7 C6 V1 70.63(7)
C61 C6 V1 126.47(9)
C6 C7 C8 110.53(14)
C6 C7 V1 72.40(7)
C8 C7 V1 73.46(8)
C9 C8 C7 106.75(13)
C9 C8 V1 72.37(8)
C7 C8 V1 69.63(8)
C8 C9 C10 108.13(13)
C8 C9 V1 72.40(9)
C10 C9 V1 69.98(8)
C6 C10 C9 109.59(13)
C6 C10 V1 72.25(7)
C9 C10 V1 72.82(8)
C62 C61 C6 109.23(11)
C62 C61 C66 108.61(10)
C6 C61 C66 116.89(10)
C61 C62 C63 109.25(11)
N64 C63 C62 114.81(10)
C65 N64 C64 108.78(12)
C65 N64 C63 111.01(11)
C64 N64 C63 112.73(11)
N64 C65 C66 109.11(11)
C65 C66 C61 113.26(11)

loop_
_geom_bond_atom_site_label_1
_geom_bond_atom_site_label_2
_geom_bond_distance
V1 C7 2.2726(13)
V1 C2 2.2734(13)
V1 C5 2.2845(13)
V1 C10 2.2852(13)
V1 C6 2.2963(12)
V1 C1 2.3044(13)
V1 C3 2.3177(14)
V1 C9 2.3235(15)
V1 C8 2.3239(15)
V1 C4 2.3325(15)
C1 C2 1.4336(19)
C1 C5 1.4498(19)
C1 C11 1.5544(19)
C2 C3 1.473(2)
C3 C4 1.407(2)
C4 C5 1.457(2)
C11 C16 1.5288(18)
C11 C12 1.566(2)
C12 C13 1.573(2)
C13 N14 1.4604(19)
N14 C15 1.498(2)
N14 C14 1.5060(19)
C15 C16 1.5769(19)
C6 C10 1.4289(19)
C6 C7 1.4489(19)
C6 C61 1.5532(18)
C7 C8 1.456(2)
C8 C9 1.406(2)
C9 C10 1.470(2)
C61 C62 1.5338(17)
C61 C66 1.5731(19)
C62 C63 1.5727(19)
C63 N64 1.5027(19)
N64 C65 1.4631(17)
N64 C64 1.4997(19)
C65 C66 1.569(2)
